data_1536574
loop_
_publ_author_name
'Khoshnavazi, R.'
'Moaser, A.G.'
'Salimi, A.'

_publ_section_title
;
 Complexes with carbonate as a tridentate ligand: synthesis and
 characterization of sandwich-type polyoxometallates [(A-alfa-As W9 O34)2
 (M O H2)3 (C O3)](11-) (M = Y(III), Yb(III) and Sm(III))
;
_journal_name_full Polyhedron
_journal_page_first 1303
_journal_page_last 1309
_journal_volume 27
_journal_year 2008
_chemical_formula_sum 'C H44 As2 K10 Na O93 W18 Y3'
_chemical_name_systematic 'K10 Na ((As W9 O34)2 (Y (H2 O))3 (C O3)) (H2 O)19'
_space_group_IT_number 198
_symmetry_space_group_name_Hall 'P 2ac 2ab 3'
_symmetry_space_group_name_H-M 'P 21 3'
_cell_angle_alpha 90
_cell_angle_beta 90
_cell_angle_gamma 90
_cell_formula_units_Z 4
_cell_length_a 20.7572
_cell_length_b 20.7572
_cell_length_c 20.7572
_cell_volume 8943.475
_citation_journal_id_ASTM PLYHDE
_cod_data_source_file Khoshnavazi_PLYHDE_2008_931.cif
_cod_data_source_block C1H44As2K10Na1O93W18Y3
_cod_original_cell_volume 8943.476
_cod_original_formula_sum 'C1 H44 As2 K10 Na1 O93 W18 Y3'
_cod_database_code 1536574

loop_
_symmetry_equiv_pos_as_xyz
x,y,z
-x+1/2,-y,z+1/2
x+1/2,-y+1/2,-z
-x,y+1/2,-z+1/2
z,x,y
-z+1/2,-x,y+1/2
z+1/2,-x+1/2,-y
-z,x+1/2,-y+1/2
y,z,x
y+1/2,-z+1/2,-x
-y,z+1/2,-x+1/2
-y+1/2,-z,x+1/2

loop_
_atom_site_label
_atom_site_type_symbol
_atom_site_fract_x
_atom_site_fract_y
_atom_site_fract_z
_atom_site_occupancy
_atom_site_U_iso_or_equiv
O33 O-2 0.4093 0.3913 0.9705 1 0.0
O11 O-2 0.9158 0.2125 0.9311 1 0.0
K3 K+1 0.1631 0.2187 0.0125 0.7 0.0
K2 K+1 0.92276 0.39413 0.82638 1 0.0
O24 O-2 1.1639 0.5429 0.765 1 0.0
O30 O-2 0.9759 0.3932 0.7067 1 0.0
W3 W+6 0.79544 0.39951 0.961175 1 0.0
O26 O-2 1.2624 0.6774 0.8316 1 0.0
K1 K+1 0.70189 0.29811 0.79811 1 0.0
O4 O-2 0.7632 0.3521 1.0395 1 0.0
W4 W+6 1.1113 0.466751 0.792029 1 0.0
O8 O-2 0.8389 0.454 0.9121 1 0.0
K5 K+1 0.2551 0.43745 0.70006 0.6 0.0
O28 O-2 0.904 0.0944 0.8672 1 0.0
O27 O-2 0.746 0.1964 0.8722 1 0.0
O3 O-2 0.7811 0.2677 1.1365 1 0.0
O29 O-2 0.3121 0.3062 0.6872 1 0.0
O17 O-2 1.0384 0.5179 0.7763 1 0.0
O1 O-2 0.6672 0.3416 1.1338 1 0.0
O7 O-2 0.7383 0.3706 0.908 1 0.0
O9 O-2 0.8599 0.3345 0.9576 1 0.0
O18 O-2 1.1176 0.4239 0.7203 1 0.0
W1 W+6 0.748092 0.356034 1.128017 1 0.0
O5 O-2 0.8619 0.3619 1.1381 1 0.0
C1 C+4 1.0038 0.5038 0.9962 1 0.0
As2 As+5 1.09759 0.59759 0.90241 1 0.0
O6 O-2 0.7464 0.4702 1.0001 1 0.0
Y1 Y+3 1.06778 0.3928 0.95124 1 0.0
O16 O-2 1.173 0.4212 0.9559 1 0.0
O22 O-2 1.2461 0.5523 0.8572 1 0.0
K4 K+1 0.5363 0.2928 0.1456 0.7 0.0
O10 O-2 0.9614 0.3619 1.0502 1 0.0
O2 O-2 0.753 0.4457 1.1229 1 0.0
O15 O-2 1.0697 0.4099 0.8424 1 0.0
O32 O-2 0.2667 0.3139 0.9955 1 0.0
O25 O-2 1.2861 0.5863 0.7322 1 0.0
O23 O-2 1.1445 0.6445 0.8555 1 0.0
W2 W+6 0.931001 0.279737 0.978111 1 0.0
O12 O-2 0.9846 0.3255 0.9285 1 0.0
W5 W+6 1.221561 0.477426 0.912073 1 0.0
O14 O-2 1.1167 0.2964 0.9148 1 0.0
W6 W+6 1.225387 0.604146 0.785414 1 0.0
O13 O-2 0.9827 0.4735 0.9469 1 0.0
O31 O-2 0.0954 0.4046 0.5954 1 0.0
O20 O-2 1.2969 0.4435 0.9173 1 0.0
As1 As+5 0.9092 0.4092 1.0908 1 0.0
O19 O-2 1.1941 0.4424 0.8307 1 0.0
O21 O-2 1.1085 0.6174 0.9799 1 0.0
Na1 Na+1 0.1817 0.3183 0.6817 1 0.0
